data_4080772
loop_
_publ_author_name
'You, Hongxing'
'Wang, Yongyong'
'Zhao, Xiaoli'
'Chen, Shengjie'
'Liu, Ye'

_publ_section_title
;
 Stable Ionic Rh(I,II,III) Complexes Ligated by an Imidazolium-Substituted
 Phosphine with \p-Acceptor Character: Synthesis, Characterization, and
 Application to Hydroformylation
;
_journal_issue 9
_journal_name_full Organometallics
_journal_page_first 2698
_journal_paper_doi 10.1021/om400171t
_journal_volume 32
_journal_year 2013
_chemical_formula_sum 'C24 H30 F6 N2 O4 P2 Rh'
_chemical_formula_weight 689.35
_chemical_name_systematic
; 
 ? 
;
_space_group_IT_number 18
_symmetry_cell_setting orthorhombic
_symmetry_space_group_name_Hall 'P 2 2ab'
_symmetry_space_group_name_H-M 'P 21 21 2'
_atom_sites_solution_hydrogens geom
_atom_sites_solution_primary direct
_atom_sites_solution_secondary difmap
_audit_creation_method SHELXL-97
_cell_angle_alpha 90.00
_cell_angle_beta 90.00
_cell_angle_gamma 90.00
_cell_formula_units_Z 4
_cell_length_a 15.0023(5)
_cell_length_b 15.6987(5)
_cell_length_c 12.3254(4)
_cell_measurement_temperature 296(2)
_cell_volume 2902.84(16)
_computing_structure_refinement 'SHELXL-97 (Sheldrick, 2008)'
_computing_structure_solution 'SHELXS-97 (Sheldrick, 2008)'
_diffrn_ambient_temperature 296(2)
_diffrn_measured_fraction_theta_full 0.999
_diffrn_measured_fraction_theta_max 0.999
_diffrn_radiation_monochromator graphite
_diffrn_radiation_source 'fine-focus sealed tube'
_diffrn_radiation_type MoK\a
_diffrn_radiation_wavelength 0.71073
_diffrn_reflns_av_R_equivalents 0.0285
_diffrn_reflns_av_sigmaI/netI 0.0177
_diffrn_reflns_limit_h_max 16
_diffrn_reflns_limit_h_min -17
_diffrn_reflns_limit_k_max 18
_diffrn_reflns_limit_k_min -18
_diffrn_reflns_limit_l_max 14
_diffrn_reflns_limit_l_min -14
_diffrn_reflns_number 34074
_diffrn_reflns_theta_full 25.01
_diffrn_reflns_theta_max 25.01
_diffrn_reflns_theta_min 1.65
_exptl_absorpt_coefficient_mu 0.769
_exptl_absorpt_correction_T_max 0.8490
_exptl_absorpt_correction_T_min 0.7587
_exptl_absorpt_correction_type multi-scan
_exptl_crystal_colour red
_exptl_crystal_density_diffrn 1.577
_exptl_crystal_density_method 'not measured'
_exptl_crystal_description block
_exptl_crystal_F_000 1396
_exptl_crystal_size_max 0.38
_exptl_crystal_size_mid 0.26
_exptl_crystal_size_min 0.22
_refine_diff_density_max 0.486
_refine_diff_density_min -0.273
_refine_diff_density_rms 0.061
_refine_ls_abs_structure_details 'Flack H D (1983), Acta Cryst. A39, 876-881'
_refine_ls_abs_structure_Flack -0.02(4)
_refine_ls_extinction_method none
_refine_ls_goodness_of_fit_ref 1.059
_refine_ls_hydrogen_treatment constr
_refine_ls_matrix_type full
_refine_ls_number_parameters 331
_refine_ls_number_reflns 5123
_refine_ls_number_restraints 3
_refine_ls_restrained_S_all 1.070
_refine_ls_R_factor_all 0.0390
_refine_ls_R_factor_gt 0.0325
_refine_ls_shift/su_max 0.002
_refine_ls_shift/su_mean 0.000
_refine_ls_structure_factor_coef Fsqd
_refine_ls_weighting_details 'calc w=1/[\s^2^(Fo^2^)+(0.0576P)^2^+1.4720P] where P=(Fo^2^+2Fc^2^)/3'
_refine_ls_weighting_scheme calc
_refine_ls_wR_factor_gt 0.0906
_refine_ls_wR_factor_ref 0.0978
_reflns_number_gt 4564
_reflns_number_total 5123
_reflns_threshold_expression >2sigma(I)
_cod_data_source_file om400171t_si_002.cif
_cod_data_source_block 3
_cod_depositor_comments
;
The following automatic conversions were performed:

'_symmetry_cell_setting' value 'Orthorhombic' changed to
'orthorhombic' according to
/home/saulius/struct/CIF-dictionaries/cif_core.dic dictionary named
'cif_core.dic' version 2.3.1 from 2005-06-27.

Automatic conversion script
Id: cif_fix_values 1891 2012-01-12 08:04:46Z andrius 
;
_cod_original_sg_symbol_H-M P2(1)2(1)2
_cod_database_code 4080772

loop_
_symmetry_equiv_pos_as_xyz
'x, y, z'
'-x, -y, z'
'-x+1/2, y+1/2, -z'
'x+1/2, -y+1/2, -z'

loop_
_atom_site_label
_atom_site_type_symbol
_atom_site_fract_x
_atom_site_fract_y
_atom_site_fract_z
_atom_site_U_iso_or_equiv
_atom_site_adp_type
_atom_site_occupancy
_atom_site_symmetry_multiplicity
_atom_site_calc_flag
_atom_site_refinement_flags
Rh1 Rh 0.580932(17) 1.003385(17) 0.27866(2) 0.04310(11) Uani 1 1 d .
P1 P 0.74251(7) 1.01269(6) 0.26237(8) 0.0472(2) Uani 1 1 d .
P2 P 0.5000 1.0000 -0.20661(15) 0.0751(4) Uani 1 2 d S
P3 P 1.0000 1.0000 -0.1214(2) 0.1405(14) Uani 1 2 d S
O1 O 0.4307(3) 0.90312(17) 0.3925(2) 0.0522(8) Uani 1 1 d .
O2 O 0.5801(3) 0.91556(17) 0.4002(2) 0.0515(7) Uani 1 1 d .
O3 O 0.4220(3) 1.09328(17) 0.1675(2) 0.0547(7) Uani 1 1 d .
O4 O 0.5713(3) 1.09282(18) 0.1603(3) 0.0569(8) Uani 1 1 d .
F1 F 0.4106(3) 0.9498(3) -0.2035(6) 0.1546(19) Uani 1 1 d .
F2 F 0.5528(3) 0.9120(2) -0.2062(3) 0.1079(12) Uani 1 1 d .
F3 F 0.5000 1.0000 -0.3331(4) 0.159(3) Uani 1 2 d S
F4 F 0.5000 1.0000 -0.0790(4) 0.153(3) Uani 1 2 d S
F5 F 0.9497(9) 1.0443(10) -0.2032(7) 0.389(8) Uani 1 1 d .
F6 F 0.9493(3) 1.0489(4) -0.0235(5) 0.163(2) Uani 1 1 d .
F7 F 0.9280(5) 0.9304(6) -0.1096(6) 0.244(4) Uani 1 1 d .
N1 N 0.7506(3) 1.0559(2) 0.0397(3) 0.0636(10) Uani 1 1 d .
N2 N 0.7725(4) 1.1670(3) 0.1412(4) 0.0875(14) Uani 1 1 d .
C1 C 0.80981(19) 1.0559(2) 0.3702(2) 0.0581(11) Uani 1 1 d G
C2 C 0.7714(2) 1.0591(2) 0.4727(2) 0.0727(13) Uani 1 1 d G
H2A H 0.7114 1.0461 0.4816 0.087 Uiso 1 1 calc R
C3 C 0.8228(3) 1.0819(3) 0.5620(2) 0.101(2) Uani 1 1 d G
H3A H 0.7971 1.0840 0.6307 0.122 Uiso 1 1 calc R
C4 C 0.9125(3) 1.1014(3) 0.5488(3) 0.101(2) Uani 1 1 d G
H4A H 0.9468 1.1166 0.6085 0.121 Uiso 1 1 calc R
C5 C 0.95086(19) 1.0982(2) 0.4462(4) 0.099(2) Uani 1 1 d G
H5A H 1.0109 1.1112 0.4373 0.119 Uiso 1 1 calc R
C6 C 0.8995(2) 1.0754(2) 0.3569(3) 0.0788(15) Uani 1 1 d G
H6A H 0.9252 1.0733 0.2883 0.095 Uiso 1 1 calc R
C7 C 0.80435(17) 0.91608(13) 0.2309(2) 0.0505(9) Uani 1 1 d G
C8 C 0.88428(18) 0.91441(15) 0.1739(2) 0.0570(10) Uani 1 1 d G
H8A H 0.9062 0.9640 0.1424 0.068 Uiso 1 1 calc R
C9 C 0.93148(17) 0.8386(2) 0.1640(3) 0.0744(14) Uani 1 1 d G
H9A H 0.9850 0.8375 0.1259 0.089 Uiso 1 1 calc R
C10 C 0.8988(2) 0.76450(15) 0.2111(3) 0.0793(15) Uani 1 1 d G
H10A H 0.9303 0.7138 0.2045 0.095 Uiso 1 1 calc R
C11 C 0.8188(2) 0.76616(13) 0.2681(3) 0.0838(17) Uani 1 1 d G
H11A H 0.7969 0.7166 0.2996 0.101 Uiso 1 1 calc R
C12 C 0.77163(18) 0.84196(17) 0.2780(3) 0.0659(12) Uani 1 1 d G
H12A H 0.7182 0.8431 0.3162 0.079 Uiso 1 1 calc R
C13 C 0.7627(3) 1.0812(3) 0.1427(4) 0.0571(11) Uani 1 1 d .
C14 C 0.7545(4) 1.1246(4) -0.0278(5) 0.0874(17) Uani 1 1 d .
H14A H 0.7492 1.1240 -0.1030 0.105 Uiso 1 1 calc R
C15 C 0.7675(5) 1.1922(4) 0.0342(6) 0.102(2) Uani 1 1 d .
H15A H 0.7724 1.2480 0.0096 0.122 Uiso 1 1 calc R
C16 C 0.7298(4) 0.9711(3) 0.0000(4) 0.0749(14) Uani 1 1 d .
H16A H 0.7255 0.9722 -0.0777 0.112 Uiso 1 1 calc R
H16B H 0.6740 0.9527 0.0301 0.112 Uiso 1 1 calc R
H16C H 0.7760 0.9323 0.0214 0.112 Uiso 1 1 calc R
C17 C 0.7837(6) 1.2262(4) 0.2336(7) 0.125(3) Uani 1 1 d D
H17A H 0.7934 1.1936 0.2994 0.150 Uiso 1 1 calc R
H17B H 0.8359 1.2613 0.2214 0.150 Uiso 1 1 calc R
C18 C 0.7066(7) 1.2806(8) 0.2479(11) 0.216(6) Uani 1 1 d D
H18A H 0.6570 1.2471 0.2748 0.259 Uiso 1 1 calc R
H18B H 0.6896 1.3050 0.1787 0.259 Uiso 1 1 calc R
C19 C 0.7276(9) 1.3516(7) 0.3277(10) 0.190(5) Uani 1 1 d D
H19A H 0.7917 1.3579 0.3346 0.228 Uiso 1 1 calc R
H19B H 0.7035 1.4049 0.3011 0.228 Uiso 1 1 calc R
C20 C 0.6894(14) 1.3321(11) 0.4325(12) 0.328(13) Uani 1 1 d D
H20A H 0.6992 1.3790 0.4810 0.492 Uiso 1 1 calc R
H20B H 0.7171 1.2819 0.4614 0.492 Uiso 1 1 calc R
H20C H 0.6265 1.3225 0.4247 0.492 Uiso 1 1 calc R
C21 C 0.5052(4) 0.8854(2) 0.4313(3) 0.0490(9) Uani 1 1 d .
C22 C 0.5086(4) 0.8231(3) 0.5240(4) 0.0684(12) Uani 1 1 d .
H22A H 0.4494 0.8042 0.5408 0.103 Uiso 1 1 calc R
H22B H 0.5341 0.8504 0.5864 0.103 Uiso 1 1 calc R
H22C H 0.5446 0.7751 0.5039 0.103 Uiso 1 1 calc R
C23 C 0.4950(4) 1.1199(2) 0.1321(3) 0.0541(9) Uani 1 1 d .
C24 C 0.4917(5) 1.1912(3) 0.0505(4) 0.0779(14) Uani 1 1 d .
H24A H 0.4308 1.2062 0.0365 0.117 Uiso 1 1 calc R
H24B H 0.5195 1.1731 -0.0158 0.117 Uiso 1 1 calc R
H24C H 0.5228 1.2398 0.0787 0.117 Uiso 1 1 calc R

loop_
_atom_site_aniso_label
_atom_site_aniso_U_11
_atom_site_aniso_U_22
_atom_site_aniso_U_33
_atom_site_aniso_U_23
_atom_site_aniso_U_13
_atom_site_aniso_U_12
Rh1 0.04691(17) 0.03778(15) 0.04462(16) 0.00085(15) 0.00205(10) 0.00335(14)
P1 0.0512(5) 0.0397(5) 0.0506(5) -0.0001(4) 0.0047(4) 0.0040(4)
P2 0.0913(12) 0.0584(9) 0.0755(10) 0.000 0.000 -0.0010(10)
P3 0.0868(16) 0.259(4) 0.0756(13) 0.000 0.000 -0.027(3)
O1 0.051(2) 0.0472(15) 0.0582(17) 0.0120(13) -0.0057(18) -0.0035(16)
O2 0.0542(18) 0.0478(15) 0.0525(16) 0.0058(12) -0.0069(18) -0.0003(17)
O3 0.061(2) 0.0478(15) 0.0551(17) 0.0118(13) 0.001(2) 0.0078(18)
O4 0.056(2) 0.0550(16) 0.0597(17) 0.0146(14) 0.010(2) 0.0077(18)
F1 0.118(3) 0.100(3) 0.246(6) -0.007(4) 0.005(4) -0.023(2)
F2 0.132(3) 0.0718(19) 0.120(3) 0.000(2) 0.012(2) 0.0203(19)
F3 0.264(8) 0.135(5) 0.078(3) 0.000 0.000 0.049(6)
F4 0.253(8) 0.124(5) 0.081(3) 0.000 0.000 0.070(6)
F5 0.430(19) 0.55(2) 0.191(7) 0.159(11) -0.176(10) -0.020(14)
F6 0.132(4) 0.205(5) 0.151(4) 0.009(4) 0.019(3) 0.018(4)
F7 0.152(5) 0.400(12) 0.181(6) -0.082(8) -0.006(5) -0.102(7)
N1 0.062(2) 0.067(2) 0.061(2) 0.0104(19) 0.008(2) 0.013(2)
N2 0.126(4) 0.049(2) 0.087(3) 0.010(2) 0.026(3) 0.004(2)
C1 0.069(3) 0.040(2) 0.066(3) -0.0058(19) -0.002(2) 0.0027(19)
C2 0.084(3) 0.073(3) 0.062(3) -0.003(2) -0.009(3) 0.007(3)
C3 0.146(6) 0.091(4) 0.068(4) -0.004(3) -0.019(4) 0.022(4)
C4 0.123(6) 0.075(4) 0.104(5) -0.022(3) -0.049(4) 0.010(4)
C5 0.094(4) 0.074(4) 0.130(6) -0.037(4) -0.028(4) -0.003(3)
C6 0.074(4) 0.067(3) 0.096(4) -0.024(3) -0.004(3) -0.013(3)
C7 0.059(2) 0.0409(19) 0.051(2) -0.0033(17) -0.0039(19) 0.0059(16)
C8 0.055(2) 0.057(2) 0.059(2) -0.010(2) -0.003(2) 0.0078(19)
C9 0.069(3) 0.082(3) 0.072(3) -0.025(3) -0.008(3) 0.025(3)
C10 0.106(4) 0.059(3) 0.072(3) -0.010(3) -0.015(3) 0.036(3)
C11 0.119(5) 0.045(2) 0.087(4) 0.009(3) 0.011(4) 0.017(3)
C12 0.079(3) 0.047(2) 0.072(3) 0.001(2) 0.006(3) 0.007(2)
C13 0.063(3) 0.048(2) 0.060(3) 0.0049(19) 0.013(2) 0.008(2)
C14 0.109(5) 0.084(4) 0.069(3) 0.021(3) 0.025(3) 0.015(3)
C15 0.132(6) 0.078(4) 0.096(4) 0.040(4) 0.029(4) 0.010(4)
C16 0.072(3) 0.090(4) 0.063(3) -0.006(2) -0.011(2) 0.007(3)
C17 0.208(9) 0.055(3) 0.111(5) 0.003(3) 0.028(6) 0.012(4)
C18 0.197(11) 0.231(13) 0.220(13) -0.125(11) -0.009(9) 0.064(10)
C19 0.202(11) 0.137(8) 0.230(14) -0.075(9) 0.039(11) 0.010(8)
C20 0.50(3) 0.275(18) 0.205(16) -0.039(14) 0.098(18) -0.26(2)
C21 0.061(3) 0.0374(17) 0.0484(17) 0.0019(14) -0.003(3) -0.004(2)
C22 0.074(3) 0.057(2) 0.075(3) 0.024(2) -0.010(3) -0.003(3)
C23 0.063(3) 0.047(2) 0.0521(19) 0.0052(15) 0.001(3) 0.007(3)
C24 0.080(3) 0.073(3) 0.080(3) 0.031(2) 0.008(3) 0.007(3)

loop_
_atom_type_symbol
_atom_type_description
_atom_type_scat_dispersion_real
_atom_type_scat_dispersion_imag
_atom_type_scat_source
C C 0.0033 0.0016 'International Tables Vol C Tables 4.2.6.8 and 6.1.1.4'
H H 0.0000 0.0000 'International Tables Vol C Tables 4.2.6.8 and 6.1.1.4'
N N 0.0061 0.0033 'International Tables Vol C Tables 4.2.6.8 and 6.1.1.4'
O O 0.0106 0.0060 'International Tables Vol C Tables 4.2.6.8 and 6.1.1.4'
P P 0.1023 0.0942 'International Tables Vol C Tables 4.2.6.8 and 6.1.1.4'
Rh Rh -1.1178 0.9187 'International Tables Vol C Tables 4.2.6.8 and 6.1.1.4'
F F 0.0171 0.0103 'International Tables Vol C Tables 4.2.6.8 and 6.1.1.4'

loop_
_geom_angle_atom_site_label_1
_geom_angle_atom_site_label_2
_geom_angle_atom_site_label_3
_geom_angle
_geom_angle_site_symmetry_1
_geom_angle_site_symmetry_3
O4 Rh1 O2 175.4(2) . .
O4 Rh1 O1 89.48(12) . 2_675
O2 Rh1 O1 88.89(11) . 2_675
O4 Rh1 O3 91.73(12) . 2_675
O2 Rh1 O3 89.42(11) . 2_675
O1 Rh1 O3 173.6(2) 2_675 2_675
O4 Rh1 Rh1 87.65(13) . 2_675
O2 Rh1 Rh1 87.96(14) . 2_675
O1 Rh1 Rh1 86.89(12) 2_675 2_675
O3 Rh1 Rh1 86.91(14) 2_675 2_675
O4 Rh1 P1 88.29(13) . .
O2 Rh1 P1 96.15(14) . .
O1 Rh1 P1 95.68(12) 2_675 .
O3 Rh1 P1 90.61(14) 2_675 .
Rh1 Rh1 P1 175.18(2) 2_675 .
C1 P1 C7 100.69(15) . .
C1 P1 C13 106.08(19) . .
C7 P1 C13 103.37(16) . .
C1 P1 Rh1 121.29(11) . .
C7 P1 Rh1 118.34(10) . .
C13 P1 Rh1 105.28(16) . .
F1 P2 F1 177.2(5) . 2_675
F1 P2 F3 91.4(3) . .
F1 P2 F3 91.4(3) 2_675 .
F1 P2 F4 88.6(3) . .
F1 P2 F4 88.6(3) 2_675 .
F3 P2 F4 180.000(1) . .
F1 P2 F2 89.4(2) . .
F1 P2 F2 90.6(2) 2_675 .
F3 P2 F2 90.19(17) . .
F4 P2 F2 89.81(17) . .
F1 P2 F2 90.6(2) . 2_675
F1 P2 F2 89.4(2) 2_675 2_675
F3 P2 F2 90.19(17) . 2_675
F4 P2 F2 89.81(17) . 2_675
F2 P2 F2 179.6(3) . 2_675
F5 P3 F5 91.0(11) 2_775 .
F5 P3 F7 92.4(7) 2_775 2_775
F5 P3 F7 95.2(7) . 2_775
F5 P3 F7 95.2(7) 2_775 .
F5 P3 F7 92.4(7) . .
F7 P3 F7 169.2(6) 2_775 .
F5 P3 F6 92.7(6) 2_775 2_775
F5 P3 F6 175.9(6) . 2_775
F7 P3 F6 86.3(4) 2_775 2_775
F7 P3 F6 85.6(4) . 2_775
F5 P3 F6 175.9(6) 2_775 .
F5 P3 F6 92.7(6) . .
F7 P3 F6 85.6(4) 2_775 .
F7 P3 F6 86.3(4) . .
F6 P3 F6 83.7(4) 2_775 .
C21 O1 Rh1 120.1(3) . 2_675
C21 O2 Rh1 118.5(3) . .
C23 O3 Rh1 120.0(3) . 2_675
C23 O4 Rh1 119.5(3) . .
C13 N1 C14 109.7(4) . .
C13 N1 C16 128.3(4) . .
C14 N1 C16 121.9(4) . .
C13 N2 C15 107.0(5) . .
C13 N2 C17 128.8(5) . .
C15 N2 C17 124.2(5) . .
C2 C1 C6 120.0 . .
C2 C1 P1 116.89(18) . .
C6 C1 P1 122.62(18) . .
C1 C2 C3 120.0 . .
C1 C2 H2A 120.0 . .
C3 C2 H2A 120.0 . .
C4 C3 C2 120.0 . .
C4 C3 H3A 120.0 . .
C2 C3 H3A 120.0 . .
C3 C4 C5 120.0 . .
C3 C4 H4A 120.0 . .
C5 C4 H4A 120.0 . .
C4 C5 C6 120.0 . .
C4 C5 H5A 120.0 . .
C6 C5 H5A 120.0 . .
C5 C6 C1 120.0 . .
C5 C6 H6A 120.0 . .
C1 C6 H6A 120.0 . .
C8 C7 C12 120.0 . .
C8 C7 P1 124.28(15) . .
C12 C7 P1 115.39(15) . .
C7 C8 C9 120.0 . .
C7 C8 H8A 120.0 . .
C9 C8 H8A 120.0 . .
C10 C9 C8 120.0 . .
C10 C9 H9A 120.0 . .
C8 C9 H9A 120.0 . .
C11 C10 C9 120.0 . .
C11 C10 H10A 120.0 . .
C9 C10 H10A 120.0 . .
C10 C11 C12 120.0 . .
C10 C11 H11A 120.0 . .
C12 C11 H11A 120.0 . .
C11 C12 C7 120.0 . .
C11 C12 H12A 120.0 . .
C7 C12 H12A 120.0 . .
N1 C13 N2 107.2(4) . .
N1 C13 P1 124.0(3) . .
N2 C13 P1 127.3(4) . .
C15 C14 N1 106.8(5) . .
C15 C14 H14A 126.6 . .
N1 C14 H14A 126.6 . .
C14 C15 N2 109.3(5) . .
C14 C15 H15A 125.4 . .
N2 C15 H15A 125.4 . .
N1 C16 H16A 109.5 . .
N1 C16 H16B 109.5 . .
H16A C16 H16B 109.5 . .
N1 C16 H16C 109.5 . .
H16A C16 H16C 109.5 . .
H16B C16 H16C 109.5 . .
C18 C17 N2 112.0(7) . .
C18 C17 H17A 109.2 . .
N2 C17 H17A 109.2 . .
C18 C17 H17B 109.2 . .
N2 C17 H17B 109.2 . .
H17A C17 H17B 107.9 . .
C17 C18 C19 110.2(9) . .
C17 C18 H18A 109.6 . .
C19 C18 H18A 109.6 . .
C17 C18 H18B 109.6 . .
C19 C18 H18B 109.6 . .
H18A C18 H18B 108.1 . .
C20 C19 C18 109.9(12) . .
C20 C19 H19A 109.7 . .
C18 C19 H19A 109.7 . .
C20 C19 H19B 109.7 . .
C18 C19 H19B 109.7 . .
H19A C19 H19B 108.2 . .
C19 C20 H20A 109.5 . .
C19 C20 H20B 109.5 . .
H20A C20 H20B 109.5 . .
C19 C20 H20C 109.5 . .
H20A C20 H20C 109.5 . .
H20B C20 H20C 109.5 . .
O1 C21 O2 126.2(3) . .
O1 C21 C22 117.8(5) . .
O2 C21 C22 116.0(5) . .
C21 C22 H22A 109.5 . .
C21 C22 H22B 109.5 . .
H22A C22 H22B 109.5 . .
C21 C22 H22C 109.5 . .
H22A C22 H22C 109.5 . .
H22B C22 H22C 109.5 . .
O3 C23 O4 125.6(3) . .
O3 C23 C24 116.9(5) . .
O4 C23 C24 117.4(5) . .
C23 C24 H24A 109.5 . .
C23 C24 H24B 109.5 . .
H24A C24 H24B 109.5 . .
C23 C24 H24C 109.5 . .
H24A C24 H24C 109.5 . .
H24B C24 H24C 109.5 . .

loop_
_geom_bond_atom_site_label_1
_geom_bond_atom_site_label_2
_geom_bond_distance
_geom_bond_site_symmetry_2
Rh1 O4 2.030(3) .
Rh1 O2 2.036(3) .
Rh1 O1 2.038(3) 2_675
Rh1 O3 2.045(3) 2_675
Rh1 Rh1 2.4307(5) 2_675
Rh1 P1 2.4368(10) .
P1 C1 1.801(2) .
P1 C7 1.820(2) .
P1 C13 1.851(4) .
P2 F1 1.557(5) .
P2 F1 1.557(5) 2_675
P2 F3 1.559(6) .
P2 F4 1.573(5) .
P2 F2 1.593(3) .
P2 F2 1.593(3) 2_675
P3 F5 1.438(7) 2_775
P3 F5 1.438(7) .
P3 F7 1.543(7) 2_775
P3 F7 1.544(7) .
P3 F6 1.621(6) 2_775
P3 F6 1.621(6) .
O1 C21 1.246(7) .
O1 Rh1 2.038(3) 2_675
O2 C21 1.279(7) .
O3 C23 1.251(7) .
O3 Rh1 2.045(3) 2_675
O4 C23 1.269(7) .
N1 C13 1.343(6) .
N1 C14 1.363(6) .
N1 C16 1.452(6) .
N2 C13 1.354(6) .
N2 C15 1.378(8) .
N2 C17 1.479(8) .
C1 C2 1.3900 .
C1 C6 1.3900 .
C2 C3 1.3900 .
C2 H2A 0.9300 .
C3 C4 1.3900 .
C3 H3A 0.9300 .
C4 C5 1.3900 .
C4 H4A 0.9300 .
C5 C6 1.3900 .
C5 H5A 0.9300 .
C6 H6A 0.9300 .
C7 C8 1.3900 .
C7 C12 1.3900 .
C8 C9 1.3900 .
C8 H8A 0.9300 .
C9 C10 1.3900 .
C9 H9A 0.9300 .
C10 C11 1.3900 .
C10 H10A 0.9300 .
C11 C12 1.3900 .
C11 H11A 0.9300 .
C12 H12A 0.9300 .
C14 C15 1.323(9) .
C14 H14A 0.9300 .
C15 H15A 0.9300 .
C16 H16A 0.9600 .
C16 H16B 0.9600 .
C16 H16C 0.9600 .
C17 C18 1.448(8) .
C17 H17A 0.9700 .
C17 H17B 0.9700 .
C18 C19 1.519(8) .
C18 H18A 0.9700 .
C18 H18B 0.9700 .
C19 C20 1.446(9) .
C19 H19A 0.9700 .
C19 H19B 0.9700 .
C20 H20A 0.9600 .
C20 H20B 0.9600 .
C20 H20C 0.9600 .
C21 C22 1.504(5) .
C22 H22A 0.9600 .
C22 H22B 0.9600 .
C22 H22C 0.9600 .
C23 C24 1.506(5) .
C24 H24A 0.9600 .
C24 H24B 0.9600 .
C24 H24C 0.9600 .

loop_
_geom_torsion_atom_site_label_1
_geom_torsion_atom_site_label_2
_geom_torsion_atom_site_label_3
_geom_torsion_atom_site_label_4
_geom_torsion
_geom_torsion_site_symmetry_1
O4 Rh1 P1 C1 112.37(15) .
O2 Rh1 P1 C1 -66.43(15) .
O1 Rh1 P1 C1 23.06(15) 2_675
O3 Rh1 P1 C1 -155.92(15) 2_675
Rh1 Rh1 P1 C1 145.1(3) 2_675
O4 Rh1 P1 C7 -122.58(15) .
O2 Rh1 P1 C7 58.62(14) .
O1 Rh1 P1 C7 148.12(14) 2_675
O3 Rh1 P1 C7 -30.86(14) 2_675
Rh1 Rh1 P1 C7 -89.9(3) 2_675
O4 Rh1 P1 C13 -7.76(17) .
O2 Rh1 P1 C13 173.44(16) .
O1 Rh1 P1 C13 -97.07(18) 2_675
O3 Rh1 P1 C13 83.95(17) 2_675
Rh1 Rh1 P1 C13 25.0(4) 2_675
O4 Rh1 O2 C21 20.3(16) .
O1 Rh1 O2 C21 89.6(3) 2_675
O3 Rh1 O2 C21 -84.2(3) 2_675
Rh1 Rh1 O2 C21 2.7(3) 2_675
P1 Rh1 O2 C21 -174.8(3) .
O2 Rh1 O4 C23 -12.4(17) .
O1 Rh1 O4 C23 -81.7(3) 2_675
O3 Rh1 O4 C23 92.1(3) 2_675
Rh1 Rh1 O4 C23 5.2(3) 2_675
P1 Rh1 O4 C23 -177.4(3) .
C7 P1 C1 C2 -113.6(2) .
C13 P1 C1 C2 139.0(2) .
Rh1 P1 C1 C2 19.2(2) .
C7 P1 C1 C6 58.3(2) .
C13 P1 C1 C6 -49.1(2) .
Rh1 P1 C1 C6 -168.85(15) .
C6 C1 C2 C3 0.0 .
P1 C1 C2 C3 172.2(2) .
C1 C2 C3 C4 0.0 .
C2 C3 C4 C5 0.0 .
C3 C4 C5 C6 0.0 .
C4 C5 C6 C1 0.0 .
C2 C1 C6 C5 0.0 .
P1 C1 C6 C5 -171.7(3) .
C1 P1 C7 C8 -75.2(2) .
C13 P1 C7 C8 34.4(3) .
Rh1 P1 C7 C8 150.23(15) .
C1 P1 C7 C12 98.15(18) .
C13 P1 C7 C12 -152.3(2) .
Rh1 P1 C7 C12 -36.46(19) .
C12 C7 C8 C9 0.0 .
P1 C7 C8 C9 173.0(2) .
C7 C8 C9 C10 0.0 .
C8 C9 C10 C11 0.0 .
C9 C10 C11 C12 0.0 .
C10 C11 C12 C7 0.0 .
C8 C7 C12 C11 0.0 .
P1 C7 C12 C11 -173.6(2) .
C14 N1 C13 N2 1.4(6) .
C16 N1 C13 N2 -174.5(5) .
C14 N1 C13 P1 168.5(4) .
C16 N1 C13 P1 -7.3(7) .
C15 N2 C13 N1 -1.0(6) .
C17 N2 C13 N1 177.0(6) .
C15 N2 C13 P1 -167.7(4) .
C17 N2 C13 P1 10.4(9) .
C1 P1 C13 N1 156.4(4) .
C7 P1 C13 N1 50.9(4) .
Rh1 P1 C13 N1 -73.9(4) .
C1 P1 C13 N2 -39.0(5) .
C7 P1 C13 N2 -144.5(5) .
Rh1 P1 C13 N2 90.7(5) .
C13 N1 C14 C15 -1.2(7) .
C16 N1 C14 C15 175.0(5) .
N1 C14 C15 N2 0.5(8) .
C13 N2 C15 C14 0.3(8) .
C17 N2 C15 C14 -177.9(6) .
C13 N2 C17 C18 -111.4(10) .
C15 N2 C17 C18 66.4(11) .
N2 C17 C18 C19 -168.6(9) .
C17 C18 C19 C20 -102.0(17) .
Rh1 O1 C21 O2 -6.4(5) 2_675
Rh1 O1 C21 C22 173.1(3) 2_675
Rh1 O2 C21 O1 1.6(5) .
Rh1 O2 C21 C22 -177.9(3) .
Rh1 O3 C23 O4 -1.1(5) 2_675
Rh1 O3 C23 C24 180.0(3) 2_675
Rh1 O4 C23 O3 -3.7(5) .
Rh1 O4 C23 C24 175.2(3) .
